data_9017195
loop_
_publ_author_name
'Bindi, L.'
'Pinch, W. W.'

_publ_section_title
;
 Cameronite, Cu5-x(Cu,Ag)3+xTe10 (x = 0.43), from the Good Hope mine, Vulcan, Colorado:
 Crystal structure and revision of the chemical formula
;
_journal_name_full 'The Canadian Mineralogist'
_journal_page_first 423
_journal_page_last 432
_journal_volume 52
_journal_year 2014
_chemical_compound_source 'Good Hope mine, Vulcan, Colorado, USA'
_chemical_formula_sum 'Ag3.5 Cu24.5 Te35'
_chemical_name_mineral Cameronite
_space_group_IT_number 15
_space_group_name_Hall '-C 2yc'
_space_group_name_H-M_alt 'C 1 2/c 1'
_symmetry_space_group_name_H-M 'C 1 2/c 1'
_cell_angle_alpha 90
_cell_angle_beta 98.081
_cell_angle_gamma 90
_cell_length_a 17.906
_cell_length_b 17.927
_cell_length_c 21.230
_cell_formula_units_Z 4
_cell_volume 6747.179
_database_code_amcsd 0020464
_exptl_crystal_density_diffrn 6.301
_cod_data_source_file inputs/fixed/downloads/07/07407.cif
_cod_data_source_block 07407
_cod_original_formula_sum 'Cu24.5 Ag3.5 Te35'
_cod_database_code 9017195

loop_
_space_group_symop_operation_xyz
x,y,z
1/2+x,1/2+y,z
x,-y,1/2+z
1/2+x,1/2-y,1/2+z
-x,y,1/2-z
1/2-x,1/2+y,1/2-z
-x,-y,-z
1/2-x,1/2-y,-z

loop_
_atom_site_aniso_label
_atom_site_aniso_U_11
_atom_site_aniso_U_22
_atom_site_aniso_U_33
_atom_site_aniso_U_12
_atom_site_aniso_U_13
_atom_site_aniso_U_23
Cu1 0.01992 0.01966 0.01927 0.00002 0.00285 -0.00002
Ag1 0.01992 0.01966 0.01927 0.00002 0.00285 -0.00002
Cu2 0.01992 0.01955 0.01927 0.00001 0.00281 0.00002
Ag2 0.01992 0.01955 0.01927 0.00001 0.00281 0.00002
Cu3 0.01476 0.01450 0.01420 -0.00003 0.00217 0.00003
Ag3 0.01476 0.01450 0.01420 -0.00003 0.00217 0.00003
Cu4 0.02794 0.02769 0.02735 0.00001 0.00380 -0.00002
Ag4 0.02794 0.02769 0.02735 0.00001 0.00380 -0.00002
Cu5 0.02732 0.02698 0.02676 -0.00001 0.00383 -0.00003
Ag5 0.02732 0.02698 0.02676 -0.00001 0.00383 -0.00003
Cu6 0.02407 0.02397 0.02364 0.00005 0.00329 -0.00003
Ag6 0.02407 0.02397 0.02364 0.00005 0.00329 -0.00003
Cu7 0.02196 0.02168 0.02149 0.00001 0.00310 0.00013
Cu8 0.02082 0.02035 0.02023 -0.00002 0.00320 0.00000
Cu9 0.02530 0.02501 0.02472 -0.00011 0.00364 0.00009
Cu10 0.02470 0.02458 0.02422 -0.00005 0.00364 -0.00002
Cu11 0.02105 0.02067 0.02028 -0.00002 0.00300 -0.00002
Cu12 0.02046 0.02019 0.02011 -0.00004 0.00294 -0.00002
Cu13 0.02410 0.02392 0.02366 -0.00008 0.00336 0.00004
Cu14 0.02272 0.02240 0.02210 -0.00002 0.00312 0.00001
Te1 0.02055 0.02102 0.02038 0.00000 0.00291 0.00000
Te2 0.02136 0.02095 0.02067 0.00000 0.00301 0.00000
Te3 0.02102 0.02069 0.02043 0.00000 0.00294 0.00000
Te4 0.02266 0.02238 0.02104 0.00002 0.00217 0.00003
Te5 0.02255 0.02036 0.02208 0.00003 0.00251 -0.00002
Te6 0.02100 0.02072 0.02036 0.00005 0.00237 -0.00002
Te7 0.02091 0.02259 0.02122 0.00001 0.00208 0.00001
Te8 0.02329 0.02203 0.02268 -0.00002 0.00220 -0.00002
Te9 0.02213 0.02187 0.02064 0.00001 0.00218 0.00000
Te10 0.02291 0.02267 0.02236 -0.00003 0.00215 -0.00003
Te11 0.02104 0.02074 0.02045 -0.00006 0.00227 -0.00001
Te12 0.02177 0.02250 0.02224 -0.00001 0.00256 0.00004
Te13 0.02240 0.02215 0.02190 0.00004 0.00256 -0.00004
Te14 0.02456 0.02406 0.02374 0.00000 0.00243 -0.00004
Te15 0.02010 0.01986 0.01954 0.00004 0.00283 0.00001
Te16 0.02076 0.02152 0.02028 -0.00002 0.00210 0.00002
Te17 0.02223 0.02187 0.02160 0.00003 0.00227 -0.00001
Te18 0.02209 0.02215 0.02203 -0.00004 0.00234 0.00001
Te19 0.02143 0.02122 0.02094 -0.00004 0.00202 0.00001

loop_
_atom_site_label
_atom_site_fract_x
_atom_site_fract_y
_atom_site_fract_z
_atom_site_occupancy
_atom_site_U_iso_or_equiv
Cu1 0.11599 0.04506 -0.03622 0.78000 0.01961
Ag1 0.11599 0.04506 -0.03622 0.22000 0.01961
Cu2 0.20946 -0.04236 0.03081 0.69000 0.01957
Ag2 0.20946 -0.04236 0.03081 0.31000 0.01957
Cu3 0.73370 0.29140 0.17508 0.92000 0.01447
Ag3 0.73370 0.29140 0.17508 0.08000 0.01447
Cu4 0.54814 -0.04155 0.02829 0.57000 0.02767
Ag4 0.54814 -0.04155 0.02829 0.43000 0.02767
Cu5 -0.09367 0.87947 0.67570 0.70000 0.02702
Ag5 -0.09367 0.87947 0.67570 0.30000 0.02702
Cu6 -0.07072 0.04339 0.82224 0.59000 0.02390
Ag6 -0.07072 0.04339 0.82224 0.41000 0.02390
Cu7 0.38291 0.78824 0.03244 1.00000 0.02171
Cu8 0.57334 0.12605 0.17635 1.00000 0.02044
Cu9 0.76177 0.45747 0.32385 1.00000 0.02501
Cu10 0.40567 -0.04224 0.17694 1.00000 0.02447
Cu11 0.93115 0.29147 0.32387 1.00000 0.02066
Cu12 0.59096 0.29394 0.32066 1.00000 0.02025
Cu13 0.26180 0.37431 0.82208 1.00000 0.02389
Cu14 0.71466 0.12498 0.03582 1.00000 0.02241
Te1 0.50000 0.04127 0.25000 1.00000 0.01766
Te2 0.00000 0.21034 0.25000 1.00000 0.02099
Te3 0.00000 0.12315 0.75000 1.00000 0.02071
Te4 0.83511 0.37644 0.25141 1.00000 0.02200
Te5 0.35829 0.28897 -0.10848 1.00000 0.02135
Te6 0.66625 0.20647 0.25104 1.00000 0.02069
Te7 0.31112 0.04159 0.10989 1.00000 0.02157
Te8 0.47843 -0.12280 0.11014 1.00000 0.02300
Te9 0.19454 0.12369 -0.10879 1.00000 0.02388
Te10 0.64193 0.03907 0.11192 1.00000 0.02365
Te11 0.47668 0.20434 0.11075 1.00000 0.02075
Te12 0.83184 -0.04159 0.74791 1.00000 0.02551
Te13 0.02538 -0.04117 -0.10717 1.00000 0.02215
Te14 0.64638 0.37620 0.10695 1.00000 0.02412
Te15 0.80957 0.20889 0.11122 1.00000 0.01983
Te16 0.45230 0.37650 -0.03656 1.00000 0.02051
Te17 0.54618 0.29355 0.03691 1.00000 0.02190
Te18 0.37879 0.12671 0.02907 1.00000 0.02185
Te19 0.28418 0.21002 -0.03220 1.00000 0.02119

loop_
_cod_related_entry_id
_cod_related_entry_database
_cod_related_entry_code
1 AMCSD 0020464
